data_7227507
loop_
_publ_author_name
'Aubert, E.'
'Abboud, M.'
'Doudouh, A.'
'Durand, P.'
'Peluso, P.'
'Ligresti, A.'
'Vigolo, B.'
'Cossu, S.'
'Pale, P.'
'Mamane, V.'

_publ_section_title
;
 Silver(i) coordination polymers with
 3,3&#x2032;,5,5&#x2032;-tetrasubstituted 4,4&#x2032;-bipyridine ligands:
 towards new porous chiral materials
;
_journal_issue 12
_journal_name_full 'RSC Adv.'
_journal_page_first 7358
_journal_paper_doi 10.1039/C6RA28197D
_journal_volume 7
_journal_year 2017
_chemical_formula_moiety 'C30 H12 Ag Cl12 N6, 2(C10 H4 Cl4 N2), B F4 '
_chemical_formula_sum 'C50 H20 Ag B Cl20 F4 N10'
_chemical_formula_weight 1664.44
_chemical_name_systematic
;
 ?
;
_space_group_IT_number 13
_symmetry_cell_setting monoclinic
_symmetry_space_group_name_Hall '-P 2yc'
_symmetry_space_group_name_H-M 'P 1 2/c 1'
_atom_sites_solution_hydrogens difmap
_atom_sites_solution_primary direct
_atom_sites_solution_secondary difmap
_audit_creation_method SHELXL-97
_audit_update_record
;
2015-11-30 deposited with the CCDC.
2017-01-15 downloaded from the CCDC.
;
_cell_angle_alpha 90.00
_cell_angle_beta 95.6775(10)
_cell_angle_gamma 90.00
_cell_formula_units_Z 2
_cell_length_a 11.53665(13)
_cell_length_b 7.59398(10)
_cell_length_c 35.9275(4)
_cell_measurement_reflns_used 17803
_cell_measurement_temperature 110(2)
_cell_measurement_theta_max 76.2399
_cell_measurement_theta_min 3.7072
_cell_volume 3132.14(6)
_computing_cell_refinement
;
CrysAlisPro, Oxford Diffraction Ltd.,
Version 1.171.33.48 (release 15-09-2009 CrysAlis171 .NET)
(compiled Sep 15 2009,11:49:04)
;
_computing_data_collection
;
CrysAlisPro, Oxford Diffraction Ltd.,
Version 1.171.33.48 (release 15-09-2009 CrysAlis171 .NET)
(compiled Sep 15 2009,11:49:04)
;
_computing_data_reduction
;
CrysAlisPro, Oxford Diffraction Ltd.,
Version 1.171.33.48 (release 15-09-2009 CrysAlis171 .NET)
(compiled Sep 15 2009,11:49:04)
;
_computing_structure_refinement 'SHELXL-97 (Sheldrick, 1997)'
_computing_structure_solution 'SIR_92 (Altomare et al., 1994)'
_diffrn_ambient_temperature 110(2)
_diffrn_detector_area_resol_mean 10.4508
_diffrn_measured_fraction_theta_full 0.999
_diffrn_measured_fraction_theta_max 0.999
_diffrn_measurement_device_type 'SuperNova, Dual, Cu at zero, Atlas'
_diffrn_measurement_method oscillation
_diffrn_radiation_monochromator mirror
_diffrn_radiation_source 'SuperNova (Cu) X-ray Source'
_diffrn_radiation_type CuK\a
_diffrn_radiation_wavelength 1.54184
_diffrn_reflns_av_R_equivalents 0.0215
_diffrn_reflns_av_sigmaI/netI 0.0478
_diffrn_reflns_limit_h_max 14
_diffrn_reflns_limit_h_min -14
_diffrn_reflns_limit_k_max 9
_diffrn_reflns_limit_k_min -9
_diffrn_reflns_limit_l_max 44
_diffrn_reflns_limit_l_min -44
_diffrn_reflns_number 26631
_diffrn_reflns_theta_full 76.24
_diffrn_reflns_theta_max 76.24
_diffrn_reflns_theta_min 3.85
_exptl_absorpt_coefficient_mu 10.962
_exptl_absorpt_correction_T_max 0.766
_exptl_absorpt_correction_T_min 0.243
_exptl_absorpt_correction_type analytical
_exptl_absorpt_process_details
;
CrysAlisPro, Oxford Diffraction Ltd.,
Version 1.171.33.48 (release 15-09-2009 CrysAlis171 .NET)
(compiled Sep 15 2009,11:49:04)
Analytical numeric absorption correction using a multifaceted crystal
            model based on expressions derived by R.C. Clark & J.S. Reid.
(Clark, R. C. & Reid, J. S. (1995). Acta Cryst. A51, 887-897)
;
_exptl_crystal_colour colorless
_exptl_crystal_density_diffrn 1.765
_exptl_crystal_density_method 'not measured'
_exptl_crystal_description prism
_exptl_crystal_F_000 1636
_exptl_crystal_size_max 0.2482
_exptl_crystal_size_mid 0.1221
_exptl_crystal_size_min 0.0287
_refine_diff_density_max 0.538
_refine_diff_density_min -0.440
_refine_diff_density_rms 0.069
_refine_ls_extinction_method none
_refine_ls_goodness_of_fit_ref 1.137
_refine_ls_hydrogen_treatment constr
_refine_ls_matrix_type full
_refine_ls_number_parameters 389
_refine_ls_number_reflns 6565
_refine_ls_number_restraints 0
_refine_ls_restrained_S_all 1.137
_refine_ls_R_factor_all 0.0277
_refine_ls_R_factor_gt 0.0245
_refine_ls_shift/su_max 0.001
_refine_ls_shift/su_mean 0.000
_refine_ls_structure_factor_coef Fsqd
_refine_ls_weighting_details 'calc w=1/[\s^2^(Fo^2^)+(0.0295P)^2^+2.5575P] where P=(Fo^2^+2Fc^2^)/3'
_refine_ls_weighting_scheme calc
_refine_ls_wR_factor_gt 0.0672
_refine_ls_wR_factor_ref 0.0681
_reflns_number_gt 6178
_reflns_number_total 6565
_reflns_threshold_expression >2sigma(I)
_cod_data_source_file c6ra28197d2.cif
_cod_data_source_block ma327
_cod_original_sg_symbol_H-M 'P 2/c'
_cod_database_code 7227507

loop_
_symmetry_equiv_pos_as_xyz
'x, y, z'
'-x, y, -z+1/2'
'-x, -y, -z'
'x, -y, z-1/2'

loop_
_atom_site_label
_atom_site_type_symbol
_atom_site_fract_x
_atom_site_fract_y
_atom_site_fract_z
_atom_site_U_iso_or_equiv
_atom_site_adp_type
_atom_site_occupancy
_atom_site_symmetry_multiplicity
_atom_site_calc_flag
_atom_site_refinement_flags
Ag1 Ag 1.0000 0.44363(3) 0.2500 0.01843(6) Uani 1 2 d S
Cl8 Cl 0.85574(5) 0.06647(8) 0.052536(14) 0.03302(12) Uani 1 1 d .
Cl2 Cl 0.48298(4) 0.82140(7) 0.099655(14) 0.02634(11) Uani 1 1 d .
Cl10 Cl 0.54106(4) 0.70524(7) 0.202672(14) 0.02617(11) Uani 1 1 d .
Cl7 Cl 0.53836(5) 0.39060(8) 0.130329(16) 0.03300(12) Uani 1 1 d .
Cl9 Cl 0.57622(4) 0.14356(7) 0.296325(16) 0.03177(12) Uani 1 1 d .
Cl4 Cl 0.25403(5) 0.56751(8) 0.145316(15) 0.03133(12) Uani 1 1 d .
Cl5 Cl 0.75865(6) -0.04280(7) 0.150632(16) 0.03635(13) Uani 1 1 d .
Cl3 Cl 0.17692(5) 1.11121(8) 0.047904(15) 0.03191(12) Uani 1 1 d .
Cl6 Cl 0.79399(5) 0.59865(7) 0.086989(13) 0.02721(11) Uani 1 1 d .
Cl1 Cl 0.04467(5) 0.66127(11) 0.042238(19) 0.04747(18) Uani 1 1 d .
F33 F 0.97663(11) 0.77327(18) 0.21840(3) 0.0274(3) Uani 1 1 d .
N25 N 0.80708(13) 0.4368(2) 0.25120(5) 0.0188(3) Uani 1 1 d .
F32 F 0.9049(2) 0.9812(3) 0.25476(5) 0.0803(8) Uani 1 1 d .
C29 C 0.62032(16) 0.5513(3) 0.22977(5) 0.0181(4) Uani 1 1 d .
N10 N 0.13385(17) 1.0503(3) 0.15506(6) 0.0338(5) Uani 1 1 d .
N13 N 0.95240(16) 0.3753(3) 0.17789(5) 0.0272(4) Uani 1 1 d .
C17 C 0.83589(17) 0.4449(3) 0.12120(5) 0.0214(4) Uani 1 1 d .
N22 N 0.51440(17) 0.1294(3) 0.03485(5) 0.0310(4) Uani 1 1 d .
C26 C 0.75625(16) 0.3142(3) 0.27067(5) 0.0199(4) Uani 1 1 d .
H26 H 0.8033 0.2311 0.2850 0.024 Uiso 1 1 calc R
C28 C 0.56460(15) 0.4260(3) 0.24998(5) 0.0178(4) Uani 1 1 d .
C5 C 0.38532(17) 0.7229(3) 0.06639(5) 0.0215(4) Uani 1 1 d .
C18 C 0.91880(18) 0.4885(3) 0.15051(6) 0.0247(4) Uani 1 1 d .
H18 H 0.9526 0.6026 0.1511 0.030 Uiso 1 1 calc R
N1 N 0.35565(18) 0.5452(3) 0.01150(5) 0.0290(4) Uani 1 1 d .
C19 C 0.69221(17) 0.2280(3) 0.08986(5) 0.0206(4) Uani 1 1 d .
C27 C 0.63583(17) 0.3056(3) 0.27044(5) 0.0200(4) Uani 1 1 d .
C6 C 0.42657(19) 0.6265(3) 0.03762(6) 0.0262(4) Uani 1 1 d .
H6 H 0.5083 0.6182 0.0365 0.031 Uiso 1 1 calc R
C7 C 0.21813(16) 0.8465(3) 0.09832(6) 0.0215(4) Uani 1 1 d .
C11 C 0.16959(19) 0.8857(3) 0.16176(6) 0.0293(5) Uani 1 1 d .
H11 H 0.1663 0.8380 0.1861 0.035 Uiso 1 1 calc R
C24 C 0.71462(18) 0.1298(3) 0.05868(6) 0.0233(4) Uani 1 1 d .
C20 C 0.57663(18) 0.2733(3) 0.09222(6) 0.0243(4) Uani 1 1 d .
C14 C 0.90445(19) 0.2153(3) 0.17695(6) 0.0265(4) Uani 1 1 d .
H14 H 0.9286 0.1338 0.1962 0.032 Uiso 1 1 calc R
C15 C 0.82043(18) 0.1641(3) 0.14871(6) 0.0237(4) Uani 1 1 d .
C4 C 0.26607(17) 0.7398(3) 0.06860(5) 0.0217(4) Uani 1 1 d .
C16 C 0.78436(16) 0.2780(3) 0.11974(5) 0.0199(4) Uani 1 1 d .
C23 C 0.6245(2) 0.0820(3) 0.03212(6) 0.0286(5) Uani 1 1 d .
H23 H 0.6418 0.0132 0.0113 0.034 Uiso 1 1 calc R
C8 C 0.17783(17) 1.0171(3) 0.09190(6) 0.0250(4) Uani 1 1 d .
C21 C 0.49137(19) 0.2242(3) 0.06448(6) 0.0283(5) Uani 1 1 d .
H21 H 0.4132 0.2592 0.0666 0.034 Uiso 1 1 calc R
C30 C 0.74107(17) 0.5537(3) 0.23093(5) 0.0205(4) Uani 1 1 d .
H30 H 0.7776 0.6403 0.2170 0.025 Uiso 1 1 calc R
C3 C 0.19418(18) 0.6531(3) 0.04124(6) 0.0281(5) Uani 1 1 d .
B31 B 1.0000 0.8780(5) 0.2500 0.0245(7) Uani 1 2 d S
C12 C 0.21151(17) 0.7816(3) 0.13433(6) 0.0247(4) Uani 1 1 d .
C9 C 0.13685(19) 1.1147(3) 0.12059(7) 0.0305(5) Uani 1 1 d .
H9 H 0.1100 1.2313 0.1155 0.037 Uiso 1 1 calc R
C2 C 0.2414(2) 0.5579(3) 0.01343(6) 0.0292(5) Uani 1 1 d .
H2 H 0.1902 0.4995 -0.0049 0.035 Uiso 1 1 calc R

loop_
_atom_site_aniso_label
_atom_site_aniso_U_11
_atom_site_aniso_U_22
_atom_site_aniso_U_33
_atom_site_aniso_U_23
_atom_site_aniso_U_13
_atom_site_aniso_U_12
Ag1 0.00817(9) 0.02218(11) 0.02452(10) 0.000 -0.00047(6) 0.000
Cl8 0.0269(2) 0.0449(3) 0.0271(2) -0.0109(2) 0.00172(19) 0.0055(2)
Cl2 0.0180(2) 0.0301(3) 0.0304(2) 0.00380(19) -0.00026(17) -0.00205(18)
Cl10 0.0153(2) 0.0267(3) 0.0361(2) 0.0121(2) 0.00034(17) 0.00329(18)
Cl7 0.0264(2) 0.0369(3) 0.0366(3) -0.0036(2) 0.0073(2) 0.0070(2)
Cl9 0.0199(2) 0.0283(3) 0.0488(3) 0.0180(2) 0.0116(2) 0.00234(19)
Cl4 0.0319(3) 0.0317(3) 0.0313(2) 0.0040(2) 0.0074(2) 0.0002(2)
Cl5 0.0489(3) 0.0223(3) 0.0345(3) 0.0062(2) -0.0128(2) -0.0060(2)
Cl3 0.0290(3) 0.0337(3) 0.0331(3) 0.0041(2) 0.0035(2) 0.0033(2)
Cl6 0.0326(3) 0.0230(2) 0.0261(2) 0.00269(18) 0.00361(18) -0.00312(19)
Cl1 0.0187(2) 0.0698(5) 0.0539(4) -0.0343(3) 0.0037(2) -0.0070(3)
F33 0.0293(6) 0.0291(7) 0.0234(6) -0.0019(5) 0.0008(5) -0.0060(5)
N25 0.0106(7) 0.0226(9) 0.0233(8) 0.0006(6) 0.0016(6) 0.0002(6)
F32 0.1193(18) 0.0903(15) 0.0356(8) 0.0215(9) 0.0291(10) 0.0863(15)
C29 0.0130(8) 0.0175(9) 0.0234(9) 0.0013(7) -0.0001(7) 0.0004(7)
N10 0.0279(10) 0.0427(12) 0.0316(10) -0.0140(8) 0.0064(8) -0.0002(9)
N13 0.0231(8) 0.0310(10) 0.0263(8) -0.0084(7) -0.0026(7) 0.0020(7)
C17 0.0209(9) 0.0224(10) 0.0215(9) -0.0023(7) 0.0046(7) 0.0005(8)
N22 0.0287(10) 0.0323(11) 0.0298(9) 0.0048(8) -0.0086(7) -0.0061(8)
C26 0.0149(8) 0.0213(10) 0.0237(9) 0.0033(7) 0.0029(7) 0.0030(7)
C28 0.0119(9) 0.0176(9) 0.0241(9) -0.0021(7) 0.0034(7) 0.0007(7)
C5 0.0210(9) 0.0215(10) 0.0223(9) 0.0037(7) 0.0032(7) 0.0011(8)
C18 0.0208(10) 0.0255(11) 0.0278(10) -0.0074(8) 0.0023(8) -0.0025(8)
N1 0.0342(10) 0.0282(10) 0.0262(9) -0.0002(7) 0.0104(7) 0.0067(8)
C19 0.0209(9) 0.0183(10) 0.0217(9) 0.0024(7) -0.0015(7) -0.0018(7)
C27 0.0162(9) 0.0181(9) 0.0264(9) 0.0023(7) 0.0059(7) 0.0001(7)
C6 0.0229(10) 0.0293(11) 0.0277(10) 0.0063(8) 0.0093(8) 0.0072(8)
C7 0.0140(8) 0.0260(11) 0.0249(9) -0.0068(8) 0.0034(7) -0.0032(8)
C11 0.0242(10) 0.0387(13) 0.0258(10) -0.0066(9) 0.0061(8) -0.0040(9)
C24 0.0222(10) 0.0254(11) 0.0216(9) -0.0001(8) -0.0009(7) -0.0001(8)
C20 0.0229(10) 0.0223(10) 0.0275(10) 0.0036(8) 0.0010(8) 0.0009(8)
C14 0.0270(10) 0.0278(11) 0.0234(9) -0.0035(8) -0.0036(8) 0.0053(9)
C15 0.0247(10) 0.0230(10) 0.0230(9) -0.0023(8) -0.0002(7) 0.0016(8)
C4 0.0210(9) 0.0231(10) 0.0215(9) -0.0011(8) 0.0048(7) 0.0007(8)
C16 0.0174(9) 0.0232(10) 0.0192(8) -0.0044(7) 0.0018(7) 0.0021(8)
C23 0.0330(11) 0.0295(12) 0.0220(9) -0.0001(8) -0.0041(8) -0.0048(9)
C8 0.0167(9) 0.0300(11) 0.0282(10) -0.0043(8) 0.0023(7) -0.0025(8)
C21 0.0201(10) 0.0277(11) 0.0360(11) 0.0079(9) -0.0033(8) -0.0015(8)
C30 0.0138(9) 0.0242(10) 0.0234(9) 0.0036(7) 0.0017(7) -0.0021(7)
C3 0.0199(10) 0.0364(13) 0.0284(10) -0.0072(9) 0.0049(8) -0.0015(9)
B31 0.0342(18) 0.0184(16) 0.0222(14) 0.000 0.0091(13) 0.000
C12 0.0176(9) 0.0306(11) 0.0262(10) -0.0040(8) 0.0040(7) -0.0029(8)
C9 0.0254(11) 0.0272(12) 0.0388(12) -0.0107(9) 0.0035(9) 0.0009(9)
C2 0.0324(11) 0.0297(12) 0.0258(10) -0.0061(8) 0.0044(8) 0.0000(9)

loop_
_atom_type_symbol
_atom_type_description
_atom_type_scat_dispersion_real
_atom_type_scat_dispersion_imag
_atom_type_scat_source
C C 0.0181 0.0091 'International Tables Vol C Tables 4.2.6.8 and 6.1.1.4'
H H 0.0000 0.0000 'International Tables Vol C Tables 4.2.6.8 and 6.1.1.4'
B B 0.0090 0.0039 'International Tables Vol C Tables 4.2.6.8 and 6.1.1.4'
N N 0.0311 0.0180 'International Tables Vol C Tables 4.2.6.8 and 6.1.1.4'
F F 0.0727 0.0534 'International Tables Vol C Tables 4.2.6.8 and 6.1.1.4'
Cl Cl 0.3639 0.7018 'International Tables Vol C Tables 4.2.6.8 and 6.1.1.4'
Ag Ag 0.1306 4.2820 'International Tables Vol C Tables 4.2.6.8 and 6.1.1.4'

loop_
_geom_angle_atom_site_label_1
_geom_angle_atom_site_label_2
_geom_angle_atom_site_label_3
_geom_angle
_geom_angle_site_symmetry_1
_geom_angle_site_symmetry_3
N25 Ag1 N25 177.35(9) . 2_755
C26 N25 C30 119.49(16) . .
C26 N25 Ag1 121.14(13) . .
C30 N25 Ag1 119.32(13) . .
C30 C29 C28 120.41(18) . .
C30 C29 Cl10 118.83(15) . .
C28 C29 Cl10 120.75(14) . .
C11 N10 C9 118.4(2) . .
C14 N13 C18 118.60(18) . .
C18 C17 C16 120.15(19) . .
C18 C17 Cl6 120.02(17) . .
C16 C17 Cl6 119.81(15) . .
C23 N22 C21 118.11(19) . .
N25 C26 C27 121.34(18) . .
N25 C26 H26 119.3 . .
C27 C26 H26 119.3 . .
C27 C28 C29 116.49(17) . .
C27 C28 C28 122.57(16) . 2_655
C29 C28 C28 120.92(15) . 2_655
C6 C5 C4 120.32(19) . .
C6 C5 Cl2 119.64(16) . .
C4 C5 Cl2 120.03(16) . .
N13 C18 C17 122.2(2) . .
N13 C18 H18 118.9 . .
C17 C18 H18 118.9 . .
C2 N1 C6 118.15(19) . .
C20 C19 C24 115.99(18) . .
C20 C19 C16 121.09(18) . .
C24 C19 C16 122.89(18) . .
C28 C27 C26 120.71(18) . .
C28 C27 Cl9 120.52(15) . .
C26 C27 Cl9 118.77(15) . .
N1 C6 C5 122.42(19) . .
N1 C6 H6 118.8 . .
C5 C6 H6 118.8 . .
C8 C7 C12 115.86(19) . .
C8 C7 C4 122.05(19) . .
C12 C7 C4 122.1(2) . .
N10 C11 C12 122.0(2) . .
N10 C11 H11 119.0 . .
C12 C11 H11 119.0 . .
C23 C24 C19 120.5(2) . .
C23 C24 Cl8 119.31(17) . .
C19 C24 Cl8 120.20(15) . .
C21 C20 C19 120.6(2) . .
C21 C20 Cl7 119.47(17) . .
C19 C20 Cl7 119.93(16) . .
N13 C14 C15 122.1(2) . .
N13 C14 H14 118.9 . .
C15 C14 H14 118.9 . .
C16 C15 C14 120.7(2) . .
C16 C15 Cl5 120.20(16) . .
C14 C15 Cl5 119.08(17) . .
C3 C4 C5 116.12(19) . .
C3 C4 C7 121.84(18) . .
C5 C4 C7 122.03(18) . .
C15 C16 C17 116.27(18) . .
C15 C16 C19 121.61(19) . .
C17 C16 C19 122.06(18) . .
N22 C23 C24 122.2(2) . .
N22 C23 H23 118.9 . .
C24 C23 H23 118.9 . .
C7 C8 C9 120.5(2) . .
C7 C8 Cl3 120.52(16) . .
C9 C8 Cl3 119.00(19) . .
N22 C21 C20 122.6(2) . .
N22 C21 H21 118.7 . .
C20 C21 H21 118.7 . .
N25 C30 C29 121.55(18) . .
N25 C30 H30 119.2 . .
C29 C30 H30 119.2 . .
C2 C3 C4 120.5(2) . .
C2 C3 Cl1 119.79(17) . .
C4 C3 Cl1 119.69(16) . .
F32 B31 F32 110.4(3) 2_755 .
F32 B31 F33 108.52(9) 2_755 .
F32 B31 F33 109.59(12) . .
F32 B31 F33 109.59(12) 2_755 2_755
F32 B31 F33 108.52(9) . 2_755
F33 B31 F33 110.2(3) . 2_755
C11 C12 C7 120.8(2) . .
C11 C12 Cl4 118.93(18) . .
C7 C12 Cl4 120.22(17) . .
N10 C9 C8 122.3(2) . .
N10 C9 H9 118.8 . .
C8 C9 H9 118.8 . .
N1 C2 C3 122.5(2) . .
N1 C2 H2 118.8 . .
C3 C2 H2 118.8 . .

loop_
_geom_bond_atom_site_label_1
_geom_bond_atom_site_label_2
_geom_bond_distance
_geom_bond_site_symmetry_2
Ag1 N25 2.2309(15) .
Ag1 N25 2.2309(15) 2_755
Cl8 C24 1.732(2) .
Cl2 C5 1.730(2) .
Cl10 C29 1.7245(19) .
Cl7 C20 1.727(2) .
Cl9 C27 1.726(2) .
Cl4 C12 1.732(2) .
Cl5 C15 1.730(2) .
Cl3 C8 1.734(2) .
Cl6 C17 1.729(2) .
Cl1 C3 1.730(2) .
F33 B31 1.391(2) .
N25 C26 1.335(3) .
N25 C30 1.337(3) .
F32 B31 1.373(3) .
C29 C30 1.390(3) .
C29 C28 1.392(3) .
N10 C11 1.331(3) .
N10 C9 1.335(3) .
N13 C14 1.334(3) .
N13 C18 1.335(3) .
C17 C18 1.391(3) .
C17 C16 1.399(3) .
N22 C23 1.333(3) .
N22 C21 1.333(3) .
C26 C27 1.390(3) .
C26 H26 0.9500 .
C28 C27 1.390(3) .
C28 C28 1.491(3) 2_655
C5 C6 1.388(3) .
C5 C4 1.392(3) .
C18 H18 0.9500 .
N1 C2 1.330(3) .
N1 C6 1.334(3) .
C19 C20 1.388(3) .
C19 C24 1.391(3) .
C19 C16 1.484(3) .
C6 H6 0.9500 .
C7 C8 1.388(3) .
C7 C12 1.394(3) .
C7 C4 1.490(3) .
C11 C12 1.387(3) .
C11 H11 0.9500 .
C24 C23 1.388(3) .
C20 C21 1.381(3) .
C14 C15 1.388(3) .
C14 H14 0.9500 .
C15 C16 1.385(3) .
C4 C3 1.388(3) .
C23 H23 0.9500 .
C8 C9 1.390(3) .
C21 H21 0.9500 .
C30 H30 0.9500 .
C3 C2 1.387(3) .
B31 F32 1.373(3) 2_755
B31 F33 1.391(2) 2_755
C9 H9 0.9500 .
C2 H2 0.9500 .

loop_
_geom_torsion_atom_site_label_1
_geom_torsion_atom_site_label_2
_geom_torsion_atom_site_label_3
_geom_torsion_atom_site_label_4
_geom_torsion
_geom_torsion_site_symmetry_1
_geom_torsion_site_symmetry_4
N25 Ag1 N25 C26 36.74(15) 2_755 .
N25 Ag1 N25 C30 -140.74(15) 2_755 .
C30 N25 C26 C27 -0.2(3) . .
Ag1 N25 C26 C27 -177.69(15) . .
C30 C29 C28 C27 -0.7(3) . .
Cl10 C29 C28 C27 178.86(15) . .
C30 C29 C28 C28 177.85(19) . 2_655
Cl10 C29 C28 C28 -2.6(3) . 2_655
C14 N13 C18 C17 -0.1(3) . .
C16 C17 C18 N13 0.2(3) . .
Cl6 C17 C18 N13 178.83(16) . .
C29 C28 C27 C26 0.9(3) . .
C28 C28 C27 C26 -177.68(19) 2_655 .
C29 C28 C27 Cl9 -179.61(15) . .
C28 C28 C27 Cl9 1.8(3) 2_655 .
N25 C26 C27 C28 -0.4(3) . .
N25 C26 C27 Cl9 -179.95(15) . .
C2 N1 C6 C5 0.0(3) . .
C4 C5 C6 N1 -0.9(3) . .
Cl2 C5 C6 N1 178.91(17) . .
C9 N10 C11 C12 1.2(3) . .
C20 C19 C24 C23 -0.1(3) . .
C16 C19 C24 C23 178.0(2) . .
C20 C19 C24 Cl8 179.63(16) . .
C16 C19 C24 Cl8 -2.2(3) . .
C24 C19 C20 C21 -1.0(3) . .
C16 C19 C20 C21 -179.2(2) . .
C24 C19 C20 Cl7 178.44(16) . .
C16 C19 C20 Cl7 0.3(3) . .
C18 N13 C14 C15 -0.6(3) . .
N13 C14 C15 C16 1.1(3) . .
N13 C14 C15 Cl5 -177.47(17) . .
C6 C5 C4 C3 1.2(3) . .
Cl2 C5 C4 C3 -178.55(17) . .
C6 C5 C4 C7 -178.1(2) . .
Cl2 C5 C4 C7 2.1(3) . .
C8 C7 C4 C3 -80.3(3) . .
C12 C7 C4 C3 100.0(3) . .
C8 C7 C4 C5 99.0(2) . .
C12 C7 C4 C5 -80.7(3) . .
C14 C15 C16 C17 -0.9(3) . .
Cl5 C15 C16 C17 177.66(15) . .
C14 C15 C16 C19 -178.18(19) . .
Cl5 C15 C16 C19 0.4(3) . .
C18 C17 C16 C15 0.3(3) . .
Cl6 C17 C16 C15 -178.34(15) . .
C18 C17 C16 C19 177.53(19) . .
Cl6 C17 C16 C19 -1.1(3) . .
C20 C19 C16 C15 94.5(3) . .
C24 C19 C16 C15 -83.5(3) . .
C20 C19 C16 C17 -82.6(3) . .
C24 C19 C16 C17 99.4(2) . .
C21 N22 C23 C24 -0.8(3) . .
C19 C24 C23 N22 1.1(3) . .
Cl8 C24 C23 N22 -178.68(18) . .
C12 C7 C8 C9 1.6(3) . .
C4 C7 C8 C9 -178.09(19) . .
C12 C7 C8 Cl3 -177.97(15) . .
C4 C7 C8 Cl3 2.3(3) . .
C23 N22 C21 C20 -0.4(3) . .
C19 C20 C21 N22 1.3(3) . .
Cl7 C20 C21 N22 -178.12(18) . .
C26 N25 C30 C29 0.4(3) . .
Ag1 N25 C30 C29 177.88(15) . .
C28 C29 C30 N25 0.1(3) . .
Cl10 C29 C30 N25 -179.47(16) . .
C5 C4 C3 C2 -0.8(3) . .
C7 C4 C3 C2 178.6(2) . .
C5 C4 C3 Cl1 178.32(17) . .
C7 C4 C3 Cl1 -2.4(3) . .
N10 C11 C12 C7 0.2(3) . .
N10 C11 C12 Cl4 -178.98(17) . .
C8 C7 C12 C11 -1.6(3) . .
C4 C7 C12 C11 178.11(19) . .
C8 C7 C12 Cl4 177.58(15) . .
C4 C7 C12 Cl4 -2.7(3) . .
C11 N10 C9 C8 -1.2(3) . .
C7 C8 C9 N10 -0.2(3) . .
Cl3 C8 C9 N10 179.33(17) . .
C6 N1 C2 C3 0.6(4) . .
C4 C3 C2 N1 -0.1(4) . .
Cl1 C3 C2 N1 -179.22(19) . .
